data_2243149
loop_
_publ_author_name
'Filali, Mouad'
'El Ghayati, Lhoussaine'
'H\"okelek, Tuncer'
'Mague, Joel T.'
'Ben-Tama, Abdessalam'
'El Hadrami, El Mestafa'
'Sebbar, Nada Kheira'

_publ_section_title
;
 Crystal structure, Hirshfeld surface analysis and interaction energy and
 DFT studies of methyl 4-[3,6-bis(pyridin-2-yl)pyridazin-4-yl]benzoate
;
_journal_coeditor_code LH5927
_journal_issue 11
_journal_name_full 'Acta Crystallographica Section E'
_journal_page_first 1672
_journal_page_last 1678
_journal_paper_doi 10.1107/S2056989019013732
_journal_volume 75
_journal_year 2019
_chemical_formula_iupac 'C22 H16 N4 O2'
_chemical_formula_moiety 'C22 H16 N4 O2'
_chemical_formula_sum 'C22 H16 N4 O2'
_chemical_formula_weight 368.39
_chemical_name_systematic
;
Methyl 4-[3,6-bis(pyridin-2-yl)pyridazin-4-yl]benzoate
;
_space_group_crystal_system triclinic
_space_group_IT_number 2
_space_group_name_Hall '-P 1'
_space_group_name_H-M_alt 'P -1'
_symmetry_space_group_name_Hall '-P 1'
_symmetry_space_group_name_H-M 'P -1'
_atom_sites_solution_hydrogens difmap
_atom_sites_solution_primary 'dual space'
_atom_sites_solution_secondary difmap
_audit_creation_method SHELXL-2018/1
_cell_angle_alpha 95.7350(10)
_cell_angle_beta 95.8130(10)
_cell_angle_gamma 101.7800(10)
_cell_formula_units_Z 2
_cell_length_a 6.04640(10)
_cell_length_b 11.7175(3)
_cell_length_c 13.2931(3)
_cell_measurement_reflns_used 6104
_cell_measurement_temperature 150(2)
_cell_measurement_theta_max 74.6533
_cell_measurement_theta_min 3.3678
_cell_volume 910.16(3)
_computing_cell_refinement
;
<i>SAINT</i> (Bruker, 2016)
;
_computing_data_collection
;
<i>APEX3</i> (Bruker, 2016)
;
_computing_data_reduction
;
<i>SAINT</i>  (Bruker, 2016)
;
_computing_molecular_graphics
;
<i>DIAMOND</i> (Brandenburg & Putz, 2012)
;
_computing_publication_material
;
<i>SHELXTL</i> (Bruker, 2016)
;
_computing_structure_refinement
;
<i>SHELXL2018</i> (Sheldrick, 2015<i>b</i>)
;
_computing_structure_solution
;
<i>SHELXT</i> (Sheldrick, 2015<i>a</i>)
;
_diffrn_ambient_temperature 150(2)
_diffrn_detector_area_resol_mean 10.4167
_diffrn_measured_fraction_theta_full 0.960
_diffrn_measured_fraction_theta_max 0.918
_diffrn_measurement_device_type 'Bruker D8 VENTURE PHOTON 100 CMOS'
_diffrn_measurement_method '\w scans'
_diffrn_radiation_monochromator mirror
_diffrn_radiation_type CuK\a
_diffrn_radiation_wavelength 1.54178
_diffrn_reflns_av_R_equivalents 0.0222
_diffrn_reflns_av_unetI/netI 0.0298
_diffrn_reflns_limit_h_max 7
_diffrn_reflns_limit_h_min -6
_diffrn_reflns_limit_k_max 13
_diffrn_reflns_limit_k_min -14
_diffrn_reflns_limit_l_max 16
_diffrn_reflns_limit_l_min -14
_diffrn_reflns_number 7056
_diffrn_reflns_theta_full 68.000
_diffrn_reflns_theta_max 74.646
_diffrn_reflns_theta_min 3.368
_diffrn_source 'INCOATEC I\mS micro-focus source'
_exptl_absorpt_coefficient_mu 0.723
_exptl_absorpt_correction_T_max 0.95
_exptl_absorpt_correction_T_min 0.85
_exptl_absorpt_correction_type multi-scan
_exptl_absorpt_process_details
;
(<i>SADABS</i>; Krause <i>et al.</i>, 2015)
;
_exptl_crystal_colour colourless
_exptl_crystal_density_diffrn 1.344
_exptl_crystal_density_method 'not measured'
_exptl_crystal_description column
_exptl_crystal_F_000 384
_exptl_crystal_size_max 0.260
_exptl_crystal_size_mid 0.118
_exptl_crystal_size_min 0.067
_refine_diff_density_max 0.233
_refine_diff_density_min -0.165
_refine_ls_extinction_coef 0.0087(8)
_refine_ls_extinction_expression Fc^*^=kFc[1+0.001xFc^2^\l^3^/sin(2\q)]^-1/4^
_refine_ls_extinction_method
;
<i>SHELXL2018</i> (Sheldrick, 2015<i>b</i>)
;
_refine_ls_goodness_of_fit_ref 1.023
_refine_ls_hydrogen_treatment refall
_refine_ls_matrix_type full
_refine_ls_number_parameters 318
_refine_ls_number_reflns 3426
_refine_ls_number_restraints 0
_refine_ls_restrained_S_all 1.023
_refine_ls_R_factor_all 0.0387
_refine_ls_R_factor_gt 0.0358
_refine_ls_shift/su_max 0.000
_refine_ls_shift/su_mean 0.000
_refine_ls_structure_factor_coef Fsqd
_refine_ls_weighting_details 'w=1/[\s^2^(Fo^2^)+(0.0539P)^2^+0.2048P] where P=(Fo^2^+2Fc^2^)/3'
_refine_ls_weighting_scheme calc
_refine_ls_wR_factor_gt 0.0952
_refine_ls_wR_factor_ref 0.0982
_reflns_number_gt 3139
_reflns_number_total 3426
_reflns_threshold_expression 'I > 2\s(I)'
_cod_data_source_file lh5927sup1.cif
_cod_data_source_block I
_cod_database_code 2243149
_shelx_space_group_comment
;
The symmetry employed for this shelxl refinement is uniquely defined
by the following loop, which should always be used as a source of
symmetry information in preference to the above space-group names.
They are only intended as comments.
;
_shelx_estimated_absorpt_t_min 0.834
_shelx_estimated_absorpt_t_max 0.953

loop_
_space_group_symop_operation_xyz
'x, y, z'
'-x, -y, -z'

loop_
_atom_site_type_symbol
_atom_site_label
_atom_site_fract_x
_atom_site_fract_y
_atom_site_fract_z
_atom_site_U_iso_or_equiv
_atom_site_adp_type
_atom_site_calc_flag
_atom_site_occupancy
O O1 0.62576(15) 0.94764(7) 0.85874(8) 0.0425(3) Uani d 1
O O2 0.24890(14) 0.87662(7) 0.83965(7) 0.0313(2) Uani d 1
N N1 1.02078(16) 0.30995(9) 0.51060(7) 0.0290(2) Uani d 1
N N2 0.52919(17) 0.16735(8) 0.61309(8) 0.0294(2) Uani d 1
N N3 0.38764(17) 0.18823(8) 0.68071(8) 0.0292(2) Uani d 1
N N4 0.32230(18) 0.39009(9) 0.87963(8) 0.0328(2) Uani d 1
C C1 1.1730(2) 0.28112(11) 0.45151(9) 0.0319(3) Uani d 1
H H1 1.308(3) 0.3455(14) 0.4491(12) 0.041(4) Uiso d 1
C C2 1.1492(2) 0.17134(12) 0.39688(10) 0.0352(3) Uani d 1
H H2 1.270(3) 0.1577(15) 0.3566(14) 0.053(5) Uiso d 1
C C3 0.9553(2) 0.08688(11) 0.40089(10) 0.0361(3) Uani d 1
H H3 0.929(3) 0.0079(15) 0.3616(13) 0.047(4) Uiso d 1
C C4 0.7948(2) 0.11428(11) 0.46092(9) 0.0325(3) Uani d 1
H H4 0.656(3) 0.0587(15) 0.4647(12) 0.047(4) Uiso d 1
C C5 0.83537(19) 0.22568(10) 0.51552(8) 0.0263(2) Uani d 1
C C6 0.67584(19) 0.25744(10) 0.58616(8) 0.0258(2) Uani d 1
C C7 0.67982(19) 0.37445(10) 0.62177(9) 0.0264(2) Uani d 1
H H7 0.783(2) 0.4381(13) 0.5971(11) 0.031(3) Uiso d 1
C C8 0.53152(19) 0.39724(9) 0.68926(8) 0.0253(2) Uani d 1
C C9 0.38988(19) 0.29823(10) 0.71976(8) 0.0257(2) Uani d 1
C C10 0.2376(2) 0.30746(9) 0.79999(9) 0.0267(2) Uani d 1
C C11 0.0258(2) 0.23148(10) 0.79314(9) 0.0297(3) Uani d 1
H H11 -0.027(3) 0.1701(13) 0.7335(12) 0.037(4) Uiso d 1
C C12 -0.1065(2) 0.24211(11) 0.87157(10) 0.0356(3) Uani d 1
H H12 -0.260(3) 0.1895(14) 0.8668(12) 0.042(4) Uiso d 1
C C13 -0.0224(3) 0.32801(12) 0.95334(11) 0.0398(3) Uani d 1
H H13 -0.111(3) 0.3385(15) 1.0109(14) 0.050(4) Uiso d 1
C C14 0.1922(2) 0.39898(11) 0.95456(10) 0.0386(3) Uani d 1
H H14 0.258(3) 0.4584(14) 1.0115(13) 0.042(4) Uiso d 1
C C15 0.51538(18) 0.51941(9) 0.72438(8) 0.0245(2) Uani d 1
C C16 0.70032(19) 0.59753(10) 0.78141(9) 0.0264(2) Uani d 1
H H16 0.839(2) 0.5708(12) 0.7993(11) 0.032(3) Uiso d 1
C C17 0.68255(19) 0.71046(10) 0.81609(9) 0.0273(3) Uani d 1
H H17 0.807(2) 0.7636(13) 0.8570(11) 0.033(4) Uiso d 1
C C18 0.47906(18) 0.74593(9) 0.79418(8) 0.0247(2) Uani d 1
C C19 0.29575(19) 0.66908(10) 0.73420(9) 0.0277(3) Uani d 1
H H19 0.157(3) 0.6959(12) 0.7180(11) 0.032(4) Uiso d 1
C C20 0.3147(2) 0.55664(10) 0.69887(9) 0.0290(3) Uani d 1
H H20 0.188(3) 0.5009(13) 0.6556(12) 0.039(4) Uiso d 1
C C21 0.46364(19) 0.86730(10) 0.83384(9) 0.0271(3) Uani d 1
C C22 0.2179(2) 0.99301(11) 0.87423(12) 0.0371(3) Uani d 1
H H22A 0.289(3) 1.0486(15) 0.8283(13) 0.046(4) Uiso d 1
H H22B 0.287(3) 1.0160(15) 0.9439(14) 0.050(5) Uiso d 1
H H22C 0.056(3) 0.9847(15) 0.8673(13) 0.051(5) Uiso d 1

loop_
_atom_site_aniso_label
_atom_site_aniso_U_11
_atom_site_aniso_U_22
_atom_site_aniso_U_33
_atom_site_aniso_U_12
_atom_site_aniso_U_13
_atom_site_aniso_U_23
O1 0.0280(5) 0.0261(4) 0.0677(7) 0.0017(3) 0.0007(4) -0.0079(4)
O2 0.0264(4) 0.0246(4) 0.0426(5) 0.0066(3) 0.0043(3) -0.0004(3)
N1 0.0270(5) 0.0304(5) 0.0283(5) 0.0045(4) 0.0007(4) 0.0036(4)
N2 0.0324(5) 0.0247(5) 0.0304(5) 0.0045(4) 0.0059(4) 0.0012(4)
N3 0.0324(5) 0.0245(5) 0.0303(5) 0.0051(4) 0.0064(4) 0.0019(4)
N4 0.0401(6) 0.0282(5) 0.0282(5) 0.0031(4) 0.0064(4) 0.0018(4)
C1 0.0281(6) 0.0389(6) 0.0290(6) 0.0067(5) 0.0029(4) 0.0080(5)
C2 0.0381(7) 0.0427(7) 0.0303(6) 0.0165(5) 0.0098(5) 0.0089(5)
C3 0.0479(8) 0.0306(6) 0.0320(6) 0.0125(5) 0.0098(5) 0.0021(5)
C4 0.0373(7) 0.0275(6) 0.0319(6) 0.0046(5) 0.0072(5) 0.0017(5)
C5 0.0271(6) 0.0260(5) 0.0256(6) 0.0060(4) 0.0008(4) 0.0033(4)
C6 0.0254(6) 0.0254(5) 0.0252(5) 0.0047(4) -0.0007(4) 0.0016(4)
C7 0.0249(6) 0.0237(5) 0.0287(6) 0.0026(4) 0.0005(4) 0.0028(4)
C8 0.0245(5) 0.0238(5) 0.0260(5) 0.0048(4) -0.0018(4) 0.0017(4)
C9 0.0261(6) 0.0241(5) 0.0258(5) 0.0046(4) 0.0000(4) 0.0023(4)
C10 0.0305(6) 0.0232(5) 0.0273(6) 0.0074(4) 0.0031(4) 0.0049(4)
C11 0.0294(6) 0.0261(5) 0.0339(6) 0.0076(4) 0.0024(5) 0.0040(5)
C12 0.0304(7) 0.0352(6) 0.0436(7) 0.0084(5) 0.0089(5) 0.0090(5)
C13 0.0460(8) 0.0393(7) 0.0382(7) 0.0124(6) 0.0165(6) 0.0066(5)
C14 0.0496(8) 0.0340(6) 0.0312(6) 0.0060(6) 0.0102(5) 0.0009(5)
C15 0.0256(6) 0.0221(5) 0.0253(5) 0.0032(4) 0.0042(4) 0.0035(4)
C16 0.0222(6) 0.0258(5) 0.0307(6) 0.0050(4) 0.0019(4) 0.0038(4)
C17 0.0232(6) 0.0245(5) 0.0313(6) 0.0014(4) 0.0001(4) 0.0014(4)
C18 0.0249(6) 0.0218(5) 0.0268(5) 0.0033(4) 0.0039(4) 0.0031(4)
C19 0.0226(6) 0.0263(5) 0.0333(6) 0.0051(4) 0.0007(4) 0.0029(4)
C20 0.0248(6) 0.0251(5) 0.0336(6) 0.0021(4) -0.0021(4) -0.0004(4)
C21 0.0252(6) 0.0253(5) 0.0299(6) 0.0045(4) 0.0015(4) 0.0026(4)
C22 0.0339(7) 0.0291(6) 0.0484(8) 0.0116(5) 0.0040(6) -0.0034(6)

loop_
_atom_type_symbol
_atom_type_description
_atom_type_scat_dispersion_real
_atom_type_scat_dispersion_imag
_atom_type_scat_source
C C 0.0181 0.0091 'International Tables Vol C Tables 4.2.6.8 and 6.1.1.4'
H H 0.0000 0.0000 'International Tables Vol C Tables 4.2.6.8 and 6.1.1.4'
N N 0.0311 0.0180 'International Tables Vol C Tables 4.2.6.8 and 6.1.1.4'
O O 0.0492 0.0322 'International Tables Vol C Tables 4.2.6.8 and 6.1.1.4'

loop_
_geom_angle_atom_site_label_1
_geom_angle_atom_site_label_2
_geom_angle_atom_site_label_3
_geom_angle
C21 O2 C22 115.72(9)
C1 N1 C5 116.73(10)
C6 N2 N3 119.41(9)
C9 N3 N2 120.51(9)
C14 N4 C10 117.22(11)
N1 C1 C2 123.85(11)
N1 C1 H1 114.9(9)
C2 C1 H1 121.3(9)
C3 C2 C1 118.61(11)
C3 C2 H2 123.1(10)
C1 C2 H2 118.3(10)
C2 C3 C4 118.80(12)
C2 C3 H3 121.6(10)
C4 C3 H3 119.6(10)
C3 C4 C5 118.79(12)
C3 C4 H4 121.6(10)
C5 C4 H4 119.6(10)
N1 C5 C4 123.17(11)
N1 C5 C6 115.74(10)
C4 C5 C6 121.07(10)
N2 C6 C7 122.43(10)
N2 C6 C5 115.74(10)
C7 C6 C5 121.82(10)
C8 C7 C6 118.68(10)
C8 C7 H7 121.2(8)
C6 C7 H7 120.1(8)
C7 C8 C9 116.35(10)
C7 C8 C15 121.43(10)
C9 C8 C15 122.17(10)
N3 C9 C8 122.45(10)
N3 C9 C10 114.54(10)
C8 C9 C10 122.98(10)
N4 C10 C11 123.19(11)
N4 C10 C9 115.56(10)
C11 C10 C9 121.21(10)
C12 C11 C10 118.71(11)
C12 C11 H11 121.3(9)
C10 C11 H11 120.0(9)
C13 C12 C11 118.62(12)
C13 C12 H12 121.9(9)
C11 C12 H12 119.5(9)
C12 C13 C14 118.80(12)
C12 C13 H13 121.2(10)
C14 C13 H13 120.0(10)
N4 C14 C13 123.44(12)
N4 C14 H14 115.5(10)
C13 C14 H14 121.0(9)
C16 C15 C20 119.63(10)
C16 C15 C8 120.52(10)
C20 C15 C8 119.84(10)
C17 C16 C15 120.28(10)
C17 C16 H16 120.5(8)
C15 C16 H16 119.1(8)
C16 C17 C18 119.99(10)
C16 C17 H17 120.6(9)
C18 C17 H17 119.4(9)
C17 C18 C19 119.84(10)
C17 C18 C21 118.84(10)
C19 C18 C21 121.31(10)
C20 C19 C18 120.00(10)
C20 C19 H19 121.2(8)
C18 C19 H19 118.8(8)
C19 C20 C15 120.17(10)
C19 C20 H20 121.7(9)
C15 C20 H20 118.2(9)
O1 C21 O2 123.69(10)
O1 C21 C18 124.18(10)
O2 C21 C18 112.13(9)
O2 C22 H22A 108.3(9)
O2 C22 H22B 109.6(10)
H22A C22 H22B 111.1(14)
O2 C22 H22C 104.1(10)
H22A C22 H22C 111.1(14)
H22B C22 H22C 112.3(15)

loop_
_geom_bond_atom_site_label_1
_geom_bond_atom_site_label_2
_geom_bond_distance
O1 C21 1.2049(14)
O2 C21 1.3342(15)
O2 C22 1.4501(14)
N1 C1 1.3411(16)
N1 C5 1.3461(15)
N2 C6 1.3366(15)
N2 N3 1.3407(14)
N3 C9 1.3375(14)
N4 C14 1.3388(17)
N4 C10 1.3429(15)
C1 C2 1.3854(18)
C1 H1 0.998(16)
C2 C3 1.3804(19)
C2 H2 0.979(18)
C3 C4 1.3837(18)
C3 H3 0.990(16)
C4 C5 1.3909(16)
C4 H4 0.962(17)
C5 C6 1.4869(16)
C6 C7 1.3997(15)
C7 C8 1.3759(16)
C7 H7 0.975(15)
C8 C9 1.4151(16)
C8 C15 1.4864(14)
C9 C10 1.4876(16)
C10 C11 1.3914(17)
C11 C12 1.3877(18)
C11 H11 0.994(15)
C12 C13 1.3833(19)
C12 H12 0.996(16)
C13 C14 1.389(2)
C13 H13 0.989(18)
C14 H14 0.968(16)
C15 C16 1.3909(15)
C15 C20 1.3926(16)
C16 C17 1.3861(15)
C16 H16 0.967(15)
C17 C18 1.3899(16)
C17 H17 0.954(15)
C18 C19 1.3946(15)
C18 C21 1.4911(15)
C19 C20 1.3851(16)
C19 H19 0.967(15)
C20 H20 0.987(16)
C22 H22A 1.000(18)
C22 H22B 0.964(19)
C22 H22C 0.959(19)

loop_
_geom_contact_atom_site_label_1
_geom_contact_atom_site_label_2
_geom_contact_distance
_geom_contact_site_symmetry_2
_geom_contact_publ_flag
O2 C3 3.4089(16) 2_666 yes
O1 H12 2.765(16) 1_665 yes
O1 H22A 2.573(18) . yes
O1 H22B 2.660(18) . yes
O1 H22C 2.537(19) 1_655 yes
O1 H22B 2.598(18) 2_677 yes
O1 H17 2.611(14) . yes
O2 H17 2.773(13) 1_455 yes
O2 H19 2.462(14) . yes
N1 C9 3.4168(15) 1_655 yes
N2 C1 3.4404(16) 1_455 yes
N4 C20 3.2459(16) . yes
N4 C15 2.8825(15) . yes
N4 C16 3.4362(16) . yes
N1 H20 2.750(15) 1_655 yes
N1 H7 2.553(14) . yes
N2 H4 2.710(17) 2_656 yes
N2 H4 2.511(17) . yes
N3 H11 2.644(13) . yes
N3 H22A 2.713(17) 1_545 yes
N3 H3 2.644(18) 2_656 yes
N4 H14 2.931(18) 2_667 yes
C1 C6 3.4447(17) 1_655 yes
C1 C7 3.5272(17) 1_655 yes
C2 C17 3.4292(18) 2_766 yes
C3 C3 3.5516(18) 2_756 yes
C6 C11 3.3751(16) 1_655 yes
C10 C20 3.3022(16) . yes
C11 C22 3.4630(18) 1_545 yes
C14 C17 3.4960(18) 2_667 yes
C14 C16 3.4987(18) 2_667 yes
C1 H19 2.926(16) 2_666 yes
C6 H11 2.924(15) 1_655 yes
C7 H1 2.988(17) 1_455 yes
C11 H22A 2.964(18) 1_545 yes
C16 H14 2.891(17) 2_667 yes
C17 H2 2.898(18) 2_766 yes
C18 H2 2.822(18) 2_766 yes
H3 H11 2.53(2) 2_656 yes
H4 H4 2.43(3) 2_656 yes
H7 H20 2.43(2) 1_655 yes
H16 H19 2.57(2) 1_655 yes

loop_
_geom_hbond_atom_site_label_D
_geom_hbond_atom_site_label_H
_geom_hbond_atom_site_label_A
_geom_hbond_site_symmetry_A
_geom_hbond_distance_DH
_geom_hbond_distance_HA
_geom_hbond_distance_DA
_geom_hbond_angle_DHA
_geom_hbond_publ_flag
C19 H19 <i>Cg</i>1 2_666 0.967(15) 2.876(15) 3.5715(13) 129.8(12) y
C22 H22B O1 2_677 0.964(19) 2.598(19) 3.5407(19) 165.8(14) yes
C22 H22C O1 1_455 0.959(19) 2.536(19) 3.4924(16) 174.8(15) yes

loop_
_geom_torsion_atom_site_label_1
_geom_torsion_atom_site_label_2
_geom_torsion_atom_site_label_3
_geom_torsion_atom_site_label_4
_geom_torsion
C6 N2 N3 C9 1.13(16)
C5 N1 C1 C2 -0.15(17)
N1 C1 C2 C3 1.69(19)
C1 C2 C3 C4 -1.34(19)
C2 C3 C4 C5 -0.40(19)
C1 N1 C5 C4 -1.75(17)
C1 N1 C5 C6 176.55(10)
C3 C4 C5 N1 2.05(19)
C3 C4 C5 C6 -176.17(11)
N3 N2 C6 C7 -3.53(17)
N3 N2 C6 C5 176.55(9)
N1 C5 C6 N2 -162.08(10)
C4 C5 C6 N2 16.27(16)
N1 C5 C6 C7 18.00(16)
C4 C5 C6 C7 -163.65(11)
N2 C6 C7 C8 1.90(17)
C5 C6 C7 C8 -178.18(10)
C6 C7 C8 C9 1.90(16)
C6 C7 C8 C15 -175.63(10)
N2 N3 C9 C8 2.85(17)
N2 N3 C9 C10 -175.20(10)
C7 C8 C9 N3 -4.30(16)
C15 C8 C9 N3 173.21(10)
C7 C8 C9 C10 173.58(10)
C15 C8 C9 C10 -8.91(17)
C14 N4 C10 C11 -0.80(18)
C14 N4 C10 C9 -178.38(11)
N3 C9 C10 N4 140.07(11)
C8 C9 C10 N4 -37.96(15)
N3 C9 C10 C11 -37.56(15)
C8 C9 C10 C11 144.40(12)
N4 C10 C11 C12 0.83(18)
C9 C10 C11 C12 178.28(10)
C10 C11 C12 C13 0.11(18)
C11 C12 C13 C14 -1.0(2)
C10 N4 C14 C13 -0.2(2)
C12 C13 C14 N4 1.1(2)
C7 C8 C15 C16 -64.14(15)
C9 C8 C15 C16 118.48(12)
C7 C8 C15 C20 114.96(12)
C9 C8 C15 C20 -62.42(15)
C20 C15 C16 C17 2.49(17)
C8 C15 C16 C17 -178.41(10)
C15 C16 C17 C18 0.21(17)
C16 C17 C18 C19 -2.31(17)
C16 C17 C18 C21 179.05(10)
C17 C18 C19 C20 1.71(17)
C21 C18 C19 C20 -179.68(11)
C18 C19 C20 C15 0.99(18)
C16 C15 C20 C19 -3.08(17)
C8 C15 C20 C19 177.81(10)
C22 O2 C21 O1 2.69(18)
C22 O2 C21 C18 -177.94(10)
C17 C18 C21 O1 21.65(18)
C19 C18 C21 O1 -156.97(13)
C17 C18 C21 O2 -157.72(10)
C19 C18 C21 O2 23.66(15)

_cod_database_fobs_code 2243149
